data_8102297
loop_
_publ_author_name
'Sheng-Rong Guo'
'Yan-Qin Yuan'

_publ_contact_author
;     
      Sheng-Rong Guo
      College of Chemistry and Life Science
      Lishui University
      Lishui 323000
      P. R. China
;
_publ_section_title
;
 Crystal structure of 2,2'-bis(salicylideneamino)diphenyl sulfide,
 C26H20N2O2S
;
_journal_issue 3
_journal_name_full 'Zeitschrift f\"ur Kristallographie - New Crystal Structures'
_journal_page_first 269
_journal_volume 223
_journal_year 2008
_chemical_formula_moiety 'C26 H20 N2 O2 S'
_chemical_formula_sum 'C26 H20 N2 O2 S'
_chemical_formula_weight 424.50
_chemical_name_systematic
; 
2, 2`-Bis(salicylideneamino)diphenyl sulfide
;
_space_group_IT_number 88
_symmetry_cell_setting tetragonal
_symmetry_space_group_name_Hall '-I 4ad'
_symmetry_space_group_name_H-M 'I 41/a :2'
_atom_sites_solution_hydrogens geom
_atom_sites_solution_primary direct
_atom_sites_solution_secondary difmap
_audit_creation_method SHELXL-97
_cell_angle_alpha 90.00
_cell_angle_beta 90.00
_cell_angle_gamma 90.00
_cell_formula_units_Z 8
_cell_length_a 11.2174(6)
_cell_length_b 11.2174(6)
_cell_length_c 33.612(3)
_cell_measurement_reflns_used 2289
_cell_measurement_temperature 298(2)
_cell_measurement_theta_max 24.14
_cell_measurement_theta_min 2.42
_cell_volume 4229.4(5)
_computing_cell_refinement 'SAINT (Bruker, 2002)'
_computing_data_collection 'SMART (Bruker, 2002)'
_computing_data_reduction SAINT
_computing_molecular_graphics 'SHELXTL(Bruker, 2002)'
_computing_publication_material SHELXL97
_computing_structure_refinement 'SHELXL97 (Sheldrick, 1997)'
_computing_structure_solution 'SHELXS97 (Sheldrick, 1997)'
_diffrn_ambient_temperature 298(2)
_diffrn_measured_fraction_theta_full 1.000
_diffrn_measured_fraction_theta_max 1.000
_diffrn_measurement_device_type 'Bruker APEX area-detector diffractometer'
_diffrn_measurement_method '\f and \w scan'
_diffrn_radiation_monochromator graphite
_diffrn_radiation_source 'fine-focus sealed tube'
_diffrn_radiation_type MoK\a
_diffrn_radiation_wavelength 0.71073
_diffrn_reflns_av_R_equivalents 0.0342
_diffrn_reflns_av_sigmaI/netI 0.0249
_diffrn_reflns_limit_h_max 9
_diffrn_reflns_limit_h_min -13
_diffrn_reflns_limit_k_max 13
_diffrn_reflns_limit_k_min -13
_diffrn_reflns_limit_l_max 40
_diffrn_reflns_limit_l_min -40
_diffrn_reflns_number 11065
_diffrn_reflns_theta_full 25.02
_diffrn_reflns_theta_max 25.02
_diffrn_reflns_theta_min 1.91
_diffrn_standards_number 0
_exptl_absorpt_coefficient_mu 0.179
_exptl_absorpt_correction_T_max 0.9738
_exptl_absorpt_correction_T_min 0.9350
_exptl_absorpt_correction_type multi-scan
_exptl_absorpt_process_details '(SADABS; Bruker, 2002)'
_exptl_crystal_colour Yellow
_exptl_crystal_density_diffrn 1.333
_exptl_crystal_density_method 'not measured'
_exptl_crystal_description Block
_exptl_crystal_F_000 1776
_exptl_crystal_size_max 0.38
_exptl_crystal_size_mid 0.25
_exptl_crystal_size_min 0.12
_refine_diff_density_max 0.375
_refine_diff_density_min -0.421
_refine_diff_density_rms 0.048
_refine_ls_extinction_method none
_refine_ls_goodness_of_fit_ref 1.390
_refine_ls_hydrogen_treatment constr
_refine_ls_matrix_type full
_refine_ls_number_parameters 142
_refine_ls_number_reflns 1868
_refine_ls_number_restraints 0
_refine_ls_restrained_S_all 1.390
_refine_ls_R_factor_all 0.1092
_refine_ls_R_factor_gt 0.1060
_refine_ls_shift/su_max 0.000
_refine_ls_shift/su_mean 0.000
_refine_ls_structure_factor_coef Fsqd
_refine_ls_weighting_details 'calc w=1/[\s^2^(Fo^2^)+(0.0413P)^2^+11.5773P] where P=(Fo^2^+2Fc^2^)/3'
_refine_ls_weighting_scheme calc
_refine_ls_wR_factor_gt 0.2008
_refine_ls_wR_factor_ref 0.2024
_reflns_number_gt 1805
_reflns_number_total 1868
_reflns_threshold_expression I>2\s(I)
_cod_data_source_file 1267-2284.cff
_cod_data_source_block globa1
_cod_depositor_comments
;
The following automatic conversions were performed:
'_symmetry_cell_setting' value 'Tetragonal' changed to 'tetragonal'
according to '/home/saulius/struct/CIF-dictionaries/cif_core.dic'
dictionary named 'cif_core.dic' version 2.4.1 from
2010-06-29.

'_exptl_absorpt_correction_type' value 'Multi-scan' changed
to 'multi-scan' according to
'/home/saulius/struct/CIF-dictionaries/cif_core.dic' dictionary named
'cif_core.dic' version 2.4.1 from 2010-06-29.

Automatic conversion script
Id: cif_fix_enum 1555 2011-01-17 13:19:09Z saulius 
;
_cod_original_cell_volume 4229.3(5)
_cod_original_sg_symbol_H-M 'I 41/a'
_cod_database_code 8102297
_publ_section_source
;of material 
2, 2`-Bis(salicylideneamino)diphenyl sulfide
was prepared according to the 
following method: 
In a 25mL beaker were placed 5 mmol of  
2,2`-diamino diphenyl sulfide, 5 mmol of 
salicylaldehyde and 10mL dry ethanol, the mixture 
reflux 2 hours, then the mixture is
stirred and cooled to room temperature, 
and the precipitate is filtered with suction,
washed with dry ethanol and air dried the production. 
Single crystal suitable for X-ray data collection were obtained 
on slowly evaporation at room temperature for one week from an 
ethyl acetate/toluene(1/4) solution . buff single
crystals of (I) were formed.
Spectroscopic analysis of(I) : IR (KBr, \n cm^-1^): 
3308, 2398,1720, 1580, 1456, 817,780;
 ^1^H NMR (CDCl~3~, \d, p.p.m.,300MHz): 
12.85 (s, 2H), 8.52 (s, 2H), 
6.97-7.36 (m, 16H).
;

loop_
_symmetry_equiv_pos_as_xyz
'x, y, z'
'-x+1/2, -y, z+1/2'
'-y+3/4, x+1/4, z+1/4'
'y+3/4, -x+3/4, z+3/4'
'x+1/2, y+1/2, z+1/2'
'-x+1, -y+1/2, z+1'
'-y+5/4, x+3/4, z+3/4'
'y+5/4, -x+5/4, z+5/4'
'-x, -y, -z'
'x-1/2, y, -z-1/2'
'y-3/4, -x-1/4, -z-1/4'
'-y-3/4, x-3/4, -z-3/4'
'-x+1/2, -y+1/2, -z+1/2'
'x, y+1/2, -z'
'y-1/4, -x+1/4, -z+1/4'
'-y-1/4, x-1/4, -z-1/4'

loop_
_atom_site_label
_atom_site_type_symbol
_atom_site_fract_x
_atom_site_fract_y
_atom_site_fract_z
_atom_site_U_iso_or_equiv
_atom_site_adp_type
_atom_site_occupancy
_atom_site_symmetry_multiplicity
_atom_site_calc_flag
_atom_site_refinement_flags
_atom_site_disorder_assembly
_atom_site_disorder_group
S1 S 1.0000 0.2500 0.01520(5) 0.0669(6) Uani 1 2 d S . .
O1 O 0.7359(4) 0.1803(3) -0.04335(13) 0.0897(13) Uani 1 1 d . . .
H1 H 0.7811 0.1640 -0.0250 0.135 Uiso 1 1 calc R . .
N1 N 0.8259(3) 0.0524(3) 0.01374(11) 0.0482(9) Uani 1 1 d . . .
C1 C 0.9952(4) 0.1280(4) 0.04904(13) 0.0495(11) Uani 1 1 d . . .
C2 C 0.9101(4) 0.0380(3) 0.04433(13) 0.0467(10) Uani 1 1 d . . .
C3 C 0.9149(5) -0.0584(4) 0.07007(16) 0.0680(14) Uani 1 1 d . . .
H3 H 0.8598 -0.1198 0.0672 0.082 Uiso 1 1 calc R . .
C4 C 0.9984(6) -0.0653(4) 0.09946(17) 0.0786(17) Uani 1 1 d . . .
H4 H 0.9986 -0.1302 0.1167 0.094 Uiso 1 1 calc R . .
C5 C 1.0822(5) 0.0232(5) 0.10366(16) 0.0712(15) Uani 1 1 d . . .
H5 H 1.1399 0.0182 0.1235 0.085 Uiso 1 1 calc R . .
C6 C 1.0799(4) 0.1181(4) 0.07857(15) 0.0628(13) Uani 1 1 d . . .
H6 H 1.1369 0.1778 0.0814 0.075 Uiso 1 1 calc R . .
C7 C 0.7497(4) -0.0277(4) 0.00532(13) 0.0512(11) Uani 1 1 d . . .
H7 H 0.7506 -0.0987 0.0196 0.061 Uiso 1 1 calc R . .
C8 C 0.6622(4) -0.0123(4) -0.02558(13) 0.0490(11) Uani 1 1 d . . .
C9 C 0.6579(5) 0.0903(4) -0.04860(16) 0.0635(13) Uani 1 1 d . . .
C10 C 0.5721(6) 0.0996(5) -0.07812(19) 0.0905(19) Uani 1 1 d . . .
H10 H 0.5697 0.1675 -0.0940 0.109 Uiso 1 1 calc R . .
C11 C 0.4903(6) 0.0099(6) -0.08423(19) 0.0906(19) Uani 1 1 d . . .
H11 H 0.4336 0.0176 -0.1042 0.109 Uiso 1 1 calc R . .
C12 C 0.4919(5) -0.0891(5) -0.06148(16) 0.0756(15) Uani 1 1 d . . .
H12 H 0.4355 -0.1488 -0.0653 0.091 Uiso 1 1 calc R . .
C13 C 0.5775(5) -0.1005(4) -0.03266(16) 0.0655(14) Uani 1 1 d . . .
H13 H 0.5792 -0.1695 -0.0173 0.079 Uiso 1 1 calc R . .

loop_
_atom_site_aniso_label
_atom_site_aniso_U_11
_atom_site_aniso_U_22
_atom_site_aniso_U_33
_atom_site_aniso_U_23
_atom_site_aniso_U_13
_atom_site_aniso_U_12
S1 0.0913(14) 0.0559(10) 0.0534(10) 0.000 0.000 -0.0431(10)
O1 0.095(3) 0.054(2) 0.120(3) 0.030(2) -0.033(2) -0.030(2)
N1 0.050(2) 0.0348(18) 0.059(2) -0.0025(16) 0.0005(18) -0.0104(15)
C1 0.051(3) 0.044(2) 0.054(3) -0.012(2) 0.007(2) -0.0050(19)
C2 0.054(3) 0.030(2) 0.057(3) -0.0073(19) 0.008(2) -0.0026(18)
C3 0.086(4) 0.038(2) 0.080(3) -0.001(2) -0.017(3) -0.012(2)
C4 0.115(5) 0.039(3) 0.083(4) 0.007(3) -0.024(4) 0.003(3)
C5 0.075(4) 0.064(3) 0.075(3) -0.012(3) -0.019(3) 0.016(3)
C6 0.055(3) 0.064(3) 0.070(3) -0.012(3) -0.003(3) -0.009(2)
C7 0.059(3) 0.035(2) 0.060(3) 0.002(2) 0.004(2) -0.007(2)
C8 0.052(3) 0.039(2) 0.055(3) -0.0033(19) 0.008(2) -0.0083(19)
C9 0.066(3) 0.050(3) 0.074(3) 0.006(2) -0.002(3) -0.012(2)
C10 0.096(5) 0.079(4) 0.097(4) 0.033(3) -0.024(4) -0.015(3)
C11 0.085(4) 0.100(5) 0.087(4) 0.012(4) -0.029(3) -0.023(4)
C12 0.075(4) 0.076(4) 0.076(4) 0.000(3) -0.012(3) -0.026(3)
C13 0.073(3) 0.053(3) 0.070(3) 0.004(2) -0.004(3) -0.023(2)

loop_
_atom_type_symbol
_atom_type_description
_atom_type_scat_dispersion_real
_atom_type_scat_dispersion_imag
_atom_type_scat_source
C C 0.0033 0.0016 'International Tables Vol C Tables 4.2.6.8 and 6.1.1.4'
H H 0.0000 0.0000 'International Tables Vol C Tables 4.2.6.8 and 6.1.1.4'
N N 0.0061 0.0033 'International Tables Vol C Tables 4.2.6.8 and 6.1.1.4'
O O 0.0106 0.0060 'International Tables Vol C Tables 4.2.6.8 and 6.1.1.4'
S S 0.1246 0.1234 'International Tables Vol C Tables 4.2.6.8 and 6.1.1.4'

loop_
_geom_angle_atom_site_label_1
_geom_angle_atom_site_label_2
_geom_angle_atom_site_label_3
_geom_angle
_geom_angle_site_symmetry_1
_geom_angle_site_symmetry_3
_geom_angle_publ_flag
C1 S1 C1 100.6(3) 6_654 . ?
C9 O1 H1 109.5 . . ?
C7 N1 C2 122.2(4) . . ?
C6 C1 C2 119.6(4) . . ?
C6 C1 S1 120.1(3) . . ?
C2 C1 S1 120.2(3) . . ?
C3 C2 C1 117.8(4) . . ?
C3 C2 N1 124.9(4) . . ?
C1 C2 N1 117.3(4) . . ?
C4 C3 C2 121.5(5) . . ?
C4 C3 H3 119.2 . . ?
C2 C3 H3 119.2 . . ?
C3 C4 C5 120.2(5) . . ?
C3 C4 H4 119.9 . . ?
C5 C4 H4 119.9 . . ?
C6 C5 C4 119.3(5) . . ?
C6 C5 H5 120.4 . . ?
C4 C5 H5 120.4 . . ?
C5 C6 C1 121.5(5) . . ?
C5 C6 H6 119.2 . . ?
C1 C6 H6 119.2 . . ?
N1 C7 C8 122.2(4) . . ?
N1 C7 H7 118.9 . . ?
C8 C7 H7 118.9 . . ?
C9 C8 C13 118.1(4) . . ?
C9 C8 C7 121.7(4) . . ?
C13 C8 C7 120.2(4) . . ?
O1 C9 C10 119.2(5) . . ?
O1 C9 C8 121.8(5) . . ?
C10 C9 C8 119.0(5) . . ?
C11 C10 C9 120.9(5) . . ?
C11 C10 H10 119.5 . . ?
C9 C10 H10 119.5 . . ?
C12 C11 C10 120.6(5) . . ?
C12 C11 H11 119.7 . . ?
C10 C11 H11 119.7 . . ?
C11 C12 C13 119.1(5) . . ?
C11 C12 H12 120.4 . . ?
C13 C12 H12 120.4 . . ?
C12 C13 C8 122.2(5) . . ?
C12 C13 H13 118.9 . . ?
C8 C13 H13 118.9 . . ?

loop_
_geom_bond_atom_site_label_1
_geom_bond_atom_site_label_2
_geom_bond_distance
_geom_bond_site_symmetry_2
_geom_bond_publ_flag
S1 C1 1.781(5) 6_654 ?
S1 C1 1.781(5) . ?
O1 C9 1.347(5) . ?
O1 H1 0.8200 . ?
N1 C7 1.272(5) . ?
N1 C2 1.406(5) . ?
C1 C6 1.379(6) . ?
C1 C2 1.398(6) . ?
C2 C3 1.386(6) . ?
C3 C4 1.363(7) . ?
C3 H3 0.9300 . ?
C4 C5 1.376(7) . ?
C4 H4 0.9300 . ?
C5 C6 1.358(7) . ?
C5 H5 0.9300 . ?
C6 H6 0.9300 . ?
C7 C8 1.440(6) . ?
C7 H7 0.9300 . ?
C8 C9 1.388(6) . ?
C8 C13 1.392(6) . ?
C9 C10 1.386(7) . ?
C10 C11 1.378(8) . ?
C10 H10 0.9300 . ?
C11 C12 1.348(8) . ?
C11 H11 0.9300 . ?
C12 C13 1.371(7) . ?
C12 H12 0.9300 . ?
C13 H13 0.9300 . ?

loop_
_geom_hbond_atom_site_label_D
_geom_hbond_atom_site_label_H
_geom_hbond_atom_site_label_A
_geom_hbond_distance_DH
_geom_hbond_distance_HA
_geom_hbond_distance_DA
_geom_hbond_angle_DHA
_geom_hbond_site_symmetry_A
O1 H1 N1 0.82 1.87 2.599(5) 146.9 .
O1 H1 S1 0.82 2.96 3.642(4) 141.5 .

loop_
_geom_torsion_atom_site_label_1
_geom_torsion_atom_site_label_2
_geom_torsion_atom_site_label_3
_geom_torsion_atom_site_label_4
_geom_torsion
_geom_torsion_site_symmetry_1
_geom_torsion_site_symmetry_2
_geom_torsion_site_symmetry_3
_geom_torsion_site_symmetry_4
_geom_torsion_publ_flag
C1 S1 C1 C6 -53.1(3) 6_654 . . . ?
C1 S1 C1 C2 130.9(4) 6_654 . . . ?
C6 C1 C2 C3 0.2(6) . . . . ?
S1 C1 C2 C3 176.3(4) . . . . ?
C6 C1 C2 N1 -179.9(4) . . . . ?
S1 C1 C2 N1 -3.8(5) . . . . ?
C7 N1 C2 C3 -4.8(7) . . . . ?
C7 N1 C2 C1 175.3(4) . . . . ?
C1 C2 C3 C4 0.8(7) . . . . ?
N1 C2 C3 C4 -179.0(5) . . . . ?
C2 C3 C4 C5 -1.4(9) . . . . ?
C3 C4 C5 C6 0.8(9) . . . . ?
C4 C5 C6 C1 0.2(8) . . . . ?
C2 C1 C6 C5 -0.7(7) . . . . ?
S1 C1 C6 C5 -176.8(4) . . . . ?
C2 N1 C7 C8 179.0(4) . . . . ?
N1 C7 C8 C9 1.6(7) . . . . ?
N1 C7 C8 C13 -177.4(4) . . . . ?
C13 C8 C9 O1 179.3(5) . . . . ?
C7 C8 C9 O1 0.4(8) . . . . ?
C13 C8 C9 C10 -1.5(8) . . . . ?
C7 C8 C9 C10 179.5(5) . . . . ?
O1 C9 C10 C11 -179.6(6) . . . . ?
C8 C9 C10 C11 1.2(10) . . . . ?
C9 C10 C11 C12 0.2(11) . . . . ?
C10 C11 C12 C13 -1.4(10) . . . . ?
C11 C12 C13 C8 1.1(9) . . . . ?
C9 C8 C13 C12 0.3(8) . . . . ?
C7 C8 C13 C12 179.3(5) . . . . ?
